data_4111589
loop_
_publ_author_name
'Kurt F. Hirsekorn'
'Adam S. Veige'
'Michael P. Marshak'
'Yelena Koldobskaya'
'Peter T. Wolczanski'
'Thomas R. Cundari'
'Emil B. Lobkovsky'

_publ_section_title
;
 Thermodynamics, Kinetics, and Mechanism of (silox)3M(olefin) to
 (silox)3M(alkylidene) Rearrangements (silox =tBu3SiO; M = Nb, Ta)
;
_journal_name_full 'Journal of the American Chemical Society'
_journal_page_first 4809
_journal_page_last 4830
_journal_paper_doi 10.1021/ja046180k
_journal_volume 127
_journal_year 2005
_chemical_formula_sum 'C40 H89 O3 Si3 Ta'
_chemical_formula_weight 883.33
_chemical_name_systematic
;
 ?
;
_space_group_IT_number 14
_symmetry_cell_setting monoclinic
_symmetry_space_group_name_Hall '-P 2yn'
_symmetry_space_group_name_H-M 'P 1 21/n 1'
_atom_sites_solution_hydrogens difmap
_atom_sites_solution_primary direct
_atom_sites_solution_secondary difmap
_audit_creation_method SHELXL-97
_cell_angle_alpha 90.00
_cell_angle_beta 91.57(2)
_cell_angle_gamma 90.00
_cell_formula_units_Z 4
_cell_length_a 13.115(7)
_cell_length_b 20.965(8)
_cell_length_c 17.257(6)
_cell_measurement_temperature 173(2)
_cell_volume 4743(4)
_computing_cell_refinement 'Bruker SAINT'
_computing_data_collection 'Bruker SMART'
_computing_data_reduction 'Bruker SAINT'
_computing_molecular_graphics 'Bruker SHELXTL'
_computing_publication_material 'Bruker SHELXTL'
_computing_structure_refinement 'SHELXL-97 (Sheldrick, 1997)'
_computing_structure_solution 'SHELXS-97 (Sheldrick, 1990)'
_diffrn_ambient_temperature 173(2)
_diffrn_measured_fraction_theta_full 0.990
_diffrn_measured_fraction_theta_max 0.990
_diffrn_measurement_device_type 'Bruker 1K CCD area detector'
_diffrn_measurement_method '0.3 deg. omega scans'
_diffrn_radiation_monochromator graphite
_diffrn_radiation_source 'fine-focus sealed tube'
_diffrn_radiation_type MoK\a
_diffrn_radiation_wavelength 0.71073
_diffrn_reflns_av_R_equivalents 0.0625
_diffrn_reflns_av_sigmaI/netI 0.0503
_diffrn_reflns_limit_h_max 18
_diffrn_reflns_limit_h_min -13
_diffrn_reflns_limit_k_max 29
_diffrn_reflns_limit_k_min -29
_diffrn_reflns_limit_l_max 23
_diffrn_reflns_limit_l_min -24
_diffrn_reflns_number 60972
_diffrn_reflns_theta_full 30.51
_diffrn_reflns_theta_max 30.51
_diffrn_reflns_theta_min 1.53
_exptl_absorpt_coefficient_mu 2.424
_exptl_absorpt_correction_T_max 0.7936
_exptl_absorpt_correction_T_min 0.4439
_exptl_absorpt_correction_type SADABS
_exptl_crystal_colour red
_exptl_crystal_density_diffrn 1.237
_exptl_crystal_density_meas 0
_exptl_crystal_description irregular
_exptl_crystal_F_000 1872
_exptl_crystal_size_max 0.40
_exptl_crystal_size_mid 0.30
_exptl_crystal_size_min 0.10
_refine_diff_density_max 2.390
_refine_diff_density_min -1.267
_refine_diff_density_rms 0.115
_refine_ls_extinction_method none
_refine_ls_goodness_of_fit_ref 1.008
_refine_ls_hydrogen_treatment isotropic
_refine_ls_matrix_type full
_refine_ls_number_parameters 748
_refine_ls_number_reflns 14350
_refine_ls_number_restraints 0
_refine_ls_restrained_S_all 1.008
_refine_ls_R_factor_all 0.0608
_refine_ls_R_factor_gt 0.0344
_refine_ls_shift/su_max 3.493
_refine_ls_shift/su_mean 0.082
_refine_ls_structure_factor_coef Fsqd
_refine_ls_weighting_details 'calc w=1/[\s^2^(Fo^2^)+(0.0447P)^2^+1.7205P] where P=(Fo^2^+2Fc^2^)/3'
_refine_ls_weighting_scheme calc
_refine_ls_wR_factor_gt 0.0755
_refine_ls_wR_factor_ref 0.0862
_reflns_number_gt 10581
_reflns_number_total 14350
_reflns_threshold_expression >2sigma(I)
_cod_data_source_file ja046180ksi20040706_120230.cif
_cod_data_source_block kh1
_cod_original_cell_volume 4743(3)
_cod_database_code 4111589

loop_
_symmetry_equiv_pos_as_xyz
'x, y, z'
'-x+1/2, y+1/2, -z+1/2'
'-x, -y, -z'
'x-1/2, -y-1/2, z-1/2'

loop_
_atom_site_label
_atom_site_type_symbol
_atom_site_fract_x
_atom_site_fract_y
_atom_site_fract_z
_atom_site_U_iso_or_equiv
_atom_site_adp_type
_atom_site_occupancy
_atom_site_symmetry_multiplicity
_atom_site_calc_flag
_atom_site_refinement_flags
Ta1 Ta 0.626543(9) -0.296599(5) 0.805138(6) 0.01911(4) Uani 1 1 d .
Si1 Si 0.50353(7) -0.43677(4) 0.73003(5) 0.02602(18) Uani 1 1 d .
Si2 Si 0.86314(7) -0.33713(4) 0.89928(5) 0.02714(18) Uani 1 1 d .
Si3 Si 0.45588(7) -0.20217(4) 0.91489(5) 0.02849(18) Uani 1 1 d .
O1 O 0.55215(17) -0.37341(10) 0.77583(13) 0.0281(5) Uani 1 1 d .
O2 O 0.75083(17) -0.32670(11) 0.85201(14) 0.0332(5) Uani 1 1 d .
O3 O 0.54118(18) -0.24236(11) 0.86232(13) 0.0323(5) Uani 1 1 d .
C1 C 0.6340(5) -0.2678(3) 0.6880(3) 0.0702(18) Uani 1 1 d .
H1A H 0.581(4) -0.265(3) 0.666(3) 0.059(16) Uiso 1 1 d .
C2 C 0.6977(4) -0.2268(2) 0.7307(2) 0.0559(12) Uani 1 1 d .
H2A H 0.754(3) -0.2588(19) 0.728(2) 0.030(10) Uiso 1 1 d .
C3 C 0.6717(6) -0.1576(3) 0.7241(4) 0.101(2) Uani 1 1 d .
H3A H 0.7158 -0.1333 0.7610 0.121 Uiso 1 1 calc R
H3B H 0.6002 -0.1514 0.7393 0.121 Uiso 1 1 calc R
C4 C 0.6844(5) -0.1300(2) 0.6424(3) 0.0629(15) Uani 1 1 d .
H4C H 0.653(3) -0.159(2) 0.598(2) 0.040(11) Uiso 1 1 d .
H4B H 0.668(4) -0.088(3) 0.644(3) 0.083(18) Uiso 1 1 d .
H4A H 0.753(4) -0.136(3) 0.629(3) 0.077(18) Uiso 1 1 d .
C5 C 0.3727(3) -0.41433(17) 0.68313(19) 0.0333(7) Uani 1 1 d .
C6 C 0.3332(4) -0.4641(2) 0.6236(3) 0.0451(10) Uani 1 1 d .
H6C H 0.331(3) -0.504(2) 0.644(2) 0.046(12) Uiso 1 1 d .
H6B H 0.382(3) -0.467(2) 0.581(3) 0.047(12) Uiso 1 1 d .
H6A H 0.273(3) -0.450(2) 0.600(2) 0.044(12) Uiso 1 1 d .
C7 C 0.3800(4) -0.3494(2) 0.6424(3) 0.0423(9) Uani 1 1 d .
H7C H 0.415(3) -0.311(2) 0.673(2) 0.041(11) Uiso 1 1 d .
H7B H 0.313(4) -0.335(2) 0.626(3) 0.066(15) Uiso 1 1 d .
H7A H 0.419(4) -0.351(2) 0.602(3) 0.056(14) Uiso 1 1 d .
C8 C 0.2885(3) -0.4066(2) 0.7432(3) 0.0455(10) Uani 1 1 d .
H8C H 0.224(3) -0.393(2) 0.715(2) 0.044(11) Uiso 1 1 d .
H8B H 0.271(3) -0.442(2) 0.767(2) 0.039(11) Uiso 1 1 d .
H8A H 0.308(3) -0.379(2) 0.785(3) 0.051(13) Uiso 1 1 d .
C9 C 0.5981(3) -0.46371(17) 0.6511(2) 0.0342(7) Uani 1 1 d .
C10 C 0.5812(4) -0.5336(2) 0.6264(3) 0.0479(10) Uani 1 1 d .
H10A H 0.509(3) -0.5427(19) 0.602(2) 0.038(11) Uiso 1 1 d .
H10B H 0.631(3) -0.546(2) 0.587(3) 0.056(13) Uiso 1 1 d .
H10C H 0.596(3) -0.567(2) 0.669(3) 0.048(12) Uiso 1 1 d .
C11 C 0.7092(3) -0.4572(3) 0.6818(3) 0.0491(10) Uani 1 1 d .
H11B H 0.761(4) -0.462(2) 0.640(3) 0.058(14) Uiso 1 1 d .
H11A H 0.718(4) -0.415(3) 0.694(3) 0.075(18) Uiso 1 1 d .
H11C H 0.720(3) -0.480(2) 0.729(3) 0.049(13) Uiso 1 1 d .
C12 C 0.5905(4) -0.4228(2) 0.5768(2) 0.0471(10) Uani 1 1 d .
H12C H 0.647(4) -0.435(2) 0.543(3) 0.070(15) Uiso 1 1 d .
H12B H 0.602(3) -0.380(2) 0.586(2) 0.041(11) Uiso 1 1 d .
H12A H 0.528(4) -0.431(2) 0.551(3) 0.050(13) Uiso 1 1 d .
C13 C 0.4904(3) -0.49919(17) 0.8109(2) 0.0351(8) Uani 1 1 d .
C14 C 0.4202(4) -0.5562(2) 0.7888(3) 0.0487(11) Uani 1 1 d .
H14B H 0.349(4) -0.542(2) 0.778(3) 0.052(13) Uiso 1 1 d .
H14A H 0.436(4) -0.572(2) 0.748(3) 0.058(15) Uiso 1 1 d .
H14C H 0.420(3) -0.593(2) 0.834(3) 0.054(13) Uiso 1 1 d .
C15 C 0.4480(4) -0.4687(2) 0.8841(2) 0.0434(9) Uani 1 1 d .
H15B H 0.444(3) -0.502(2) 0.925(2) 0.042(11) Uiso 1 1 d .
H15B H 0.377(3) -0.4538(19) 0.877(2) 0.034(10) Uiso 1 1 d .
H15C H 0.492(4) -0.437(2) 0.901(3) 0.056(13) Uiso 1 1 d .
C16 C 0.5967(4) -0.5262(2) 0.8351(3) 0.0476(10) Uani 1 1 d .
H16A H 0.587(4) -0.547(3) 0.877(3) 0.073(16) Uiso 1 1 d .
H16C H 0.643(4) -0.494(2) 0.848(3) 0.062(15) Uiso 1 1 d .
H16B H 0.635(3) -0.557(3) 0.795(3) 0.061(15) Uiso 1 1 d .
C17 C 0.9474(3) -0.39238(18) 0.8383(2) 0.0356(8) Uani 1 1 d .
C18 C 1.0598(3) -0.3936(3) 0.8681(3) 0.0524(11) Uani 1 1 d .
H18B H 1.090(4) -0.425(2) 0.841(3) 0.059(14) Uiso 1 1 d .
H18A H 1.065(3) -0.408(2) 0.921(3) 0.055(14) Uiso 1 1 d .
H18B H 1.095(3) -0.353(2) 0.861(3) 0.054(13) Uiso 1 1 d .
C19 C 0.9445(4) -0.3722(2) 0.7527(3) 0.0465(10) Uani 1 1 d .
H19B H 0.984(4) -0.331(3) 0.747(3) 0.064(14) Uiso 1 1 d .
H19A H 0.971(4) -0.403(2) 0.721(3) 0.063(14) Uiso 1 1 d .
H19C H 0.873(4) -0.368(2) 0.737(3) 0.047(12) Uiso 1 1 d .
C20 C 0.9081(4) -0.4619(2) 0.8409(3) 0.0464(10) Uani 1 1 d .
H20A H 0.913(4) -0.482(3) 0.889(3) 0.076(17) Uiso 1 1 d .
H20B H 0.837(3) -0.4659(19) 0.827(2) 0.039(11) Uiso 1 1 d .
H20C H 0.948(4) -0.489(2) 0.808(3) 0.063(14) Uiso 1 1 d .
C21 C 0.8276(3) -0.37471(19) 0.9970(2) 0.0377(8) Uani 1 1 d .
C22 C 0.9185(4) -0.4045(3) 1.0422(3) 0.0540(11) Uani 1 1 d .
H22B H 0.977(3) -0.372(2) 1.049(2) 0.039(11) Uiso 1 1 d .
H22A H 0.957(4) -0.437(3) 1.017(3) 0.065(16) Uiso 1 1 d .
H22C H 0.891(4) -0.420(2) 1.088(3) 0.067(15) Uiso 1 1 d .
C23 C 0.7779(3) -0.3245(2) 1.0503(2) 0.0502(10) Uani 1 1 d .
H23A H 0.7606 -0.3446 1.0995 0.075 Uiso 1 1 calc R
H23B H 0.7158 -0.3077 1.0248 0.075 Uiso 1 1 calc R
H23C H 0.8260 -0.2895 1.0603 0.075 Uiso 1 1 calc R
C24 C 0.7457(4) -0.4268(2) 0.9842(3) 0.0476(10) Uani 1 1 d .
H24A H 0.767(3) -0.462(2) 0.955(2) 0.043(12) Uiso 1 1 d .
H24C H 0.685(4) -0.410(2) 0.960(3) 0.056(14) Uiso 1 1 d .
H24B H 0.722(3) -0.448(2) 1.038(3) 0.062(14) Uiso 1 1 d .
C25 C 0.9250(3) -0.25373(17) 0.9114(2) 0.0337(7) Uani 1 1 d .
C26 C 1.0074(3) -0.2525(2) 0.9771(3) 0.0435(9) Uani 1 1 d .
H26B H 0.980(3) -0.2616(19) 1.029(2) 0.033(10) Uiso 1 1 d .
H26A H 1.045(4) -0.210(2) 0.979(3) 0.068(16) Uiso 1 1 d .
H26C H 1.062(4) -0.282(2) 0.967(3) 0.053(13) Uiso 1 1 d .
C27 C 0.9764(4) -0.2301(2) 0.8372(3) 0.0452(10) Uani 1 1 d .
H27A H 1.040(4) -0.255(2) 0.829(3) 0.054(13) Uiso 1 1 d .
H27C H 1.001(3) -0.183(2) 0.847(2) 0.034(10) Uiso 1 1 d .
H27A H 0.936(3) -0.232(2) 0.797(3) 0.039(12) Uiso 1 1 d .
C28 C 0.8420(3) -0.2049(2) 0.9296(3) 0.0435(9) Uani 1 1 d .
H28C H 0.808(3) -0.2130(19) 0.975(3) 0.044(12) Uiso 1 1 d .
H28B H 0.874(3) -0.163(2) 0.940(2) 0.047(12) Uiso 1 1 d .
H28A H 0.790(4) -0.204(2) 0.893(3) 0.057(15) Uiso 1 1 d .
C29 C 0.5262(3) -0.13634(18) 0.9716(2) 0.0389(8) Uani 1 1 d .
C30 C 0.4536(4) -0.0873(2) 1.0067(3) 0.0490(11) Uani 1 1 d .
H30A H 0.412(3) -0.067(2) 0.966(3) 0.046(12) Uiso 1 1 d .
H30B H 0.492(3) -0.057(2) 1.039(3) 0.050(12) Uiso 1 1 d .
H30C H 0.408(3) -0.108(2) 1.041(2) 0.044(12) Uiso 1 1 d .
C31 C 0.5909(4) -0.1646(2) 1.0405(3) 0.0514(11) Uani 1 1 d .
H31B H 0.541(4) -0.179(2) 1.089(3) 0.059(13) Uiso 1 1 d .
H31B H 0.626(5) -0.128(3) 1.067(4) 0.10(2) Uiso 1 1 d .
H31C H 0.648(4) -0.203(2) 1.016(3) 0.070(16) Uiso 1 1 d .
C32 C 0.6029(4) -0.1001(2) 0.9215(3) 0.0491(10) Uani 1 1 d .
H32C H 0.568(3) -0.069(2) 0.877(3) 0.052(12) Uiso 1 1 d .
H32B H 0.646(4) -0.127(3) 0.892(3) 0.075(17) Uiso 1 1 d .
H32A H 0.641(4) -0.063(3) 0.952(3) 0.089(18) Uiso 1 1 d .
C33 C 0.3542(3) -0.1670(2) 0.8423(2) 0.0421(9) Uani 1 1 d .
C34 C 0.2525(4) -0.1514(3) 0.8827(3) 0.0529(11) Uani 1 1 d .
H34B H 0.268(4) -0.121(3) 0.923(3) 0.076(17) Uiso 1 1 d .
H34B H 0.231(4) -0.186(3) 0.908(3) 0.062(16) Uiso 1 1 d .
H34B H 0.198(4) -0.130(3) 0.841(3) 0.086(17) Uiso 1 1 d .
C35 C 0.3319(5) -0.2141(3) 0.7770(3) 0.0577(13) Uani 1 1 d .
H35A H 0.390(4) -0.225(2) 0.747(3) 0.055(13) Uiso 1 1 d .
H35B H 0.277(5) -0.193(3) 0.740(4) 0.088(19) Uiso 1 1 d .
H35C H 0.309(4) -0.251(3) 0.795(3) 0.072(18) Uiso 1 1 d .
C36 C 0.3897(4) -0.1048(3) 0.8036(3) 0.0575(12) Uani 1 1 d .
H36B H 0.338(3) -0.092(2) 0.756(2) 0.043(11) Uiso 1 1 d .
H36B H 0.413(4) -0.066(3) 0.851(3) 0.087(18) Uiso 1 1 d .
H36C H 0.455(4) -0.111(2) 0.775(3) 0.066(14) Uiso 1 1 d .
C37 C 0.3985(3) -0.26524(19) 0.9816(2) 0.0380(8) Uani 1 1 d .
C38 C 0.3256(4) -0.3099(2) 0.9358(3) 0.0518(11) Uani 1 1 d .
H38A H 0.279(4) -0.287(3) 0.901(3) 0.074(18) Uiso 1 1 d .
H38B H 0.304(4) -0.350(3) 0.965(3) 0.077(16) Uiso 1 1 d .
H38C H 0.368(3) -0.329(2) 0.887(2) 0.047(12) Uiso 1 1 d .
C39 C 0.3378(4) -0.2347(3) 1.0487(3) 0.0531(12) Uani 1 1 d .
H39A H 0.388(3) -0.2131(18) 1.085(2) 0.029(10) Uiso 1 1 d .
H39C H 0.312(5) -0.269(3) 1.080(4) 0.10(2) Uiso 1 1 d .
H39C H 0.275(4) -0.206(2) 1.028(3) 0.074(18) Uiso 1 1 d .
C40 C 0.4841(4) -0.3080(2) 1.0169(3) 0.0498(11) Uani 1 1 d .
H40A H 0.4542 -0.3401 1.0508 0.075 Uiso 1 1 calc R
H40B H 0.5324 -0.2817 1.0472 0.075 Uiso 1 1 calc R
H40C H 0.5200 -0.3294 0.9752 0.075 Uiso 1 1 calc R
H1B H 0.664(5) -0.290(3) 0.657(4) 0.17(2) Uiso 1 1 d .

loop_
_atom_site_aniso_label
_atom_site_aniso_U_11
_atom_site_aniso_U_22
_atom_site_aniso_U_33
_atom_site_aniso_U_23
_atom_site_aniso_U_13
_atom_site_aniso_U_12
Ta1 0.02021(6) 0.01886(6) 0.01833(5) -0.00001(5) 0.00203(4) -0.00143(5)
Si1 0.0306(5) 0.0211(4) 0.0260(4) -0.0011(3) -0.0051(3) -0.0036(3)
Si2 0.0207(4) 0.0264(4) 0.0342(5) -0.0013(4) -0.0020(3) -0.0012(3)
Si3 0.0284(5) 0.0273(4) 0.0302(4) -0.0033(4) 0.0083(3) 0.0028(4)
O1 0.0308(12) 0.0225(11) 0.0305(11) -0.0012(9) -0.0046(9) -0.0019(9)
O2 0.0264(12) 0.0275(12) 0.0452(14) -0.0062(10) -0.0080(10) -0.0008(10)
O3 0.0322(13) 0.0319(13) 0.0334(12) -0.0041(10) 0.0113(10) 0.0080(10)
C1 0.077(4) 0.099(5) 0.034(2) 0.028(3) -0.008(2) -0.041(3)
C2 0.090(4) 0.042(2) 0.037(2) 0.0013(18) 0.019(2) -0.013(2)
C3 0.185(7) 0.040(3) 0.080(4) 0.018(3) 0.064(4) 0.007(4)
C4 0.095(4) 0.031(2) 0.063(3) 0.020(2) 0.026(3) 0.010(2)
C5 0.0357(19) 0.0316(17) 0.0319(17) -0.0037(13) -0.0091(14) -0.0012(14)
C6 0.046(3) 0.043(2) 0.045(2) -0.0083(19) -0.018(2) -0.0039(19)
C7 0.046(2) 0.038(2) 0.042(2) 0.0059(17) -0.0094(19) 0.0037(18)
C8 0.036(2) 0.052(3) 0.049(2) -0.003(2) -0.0019(18) -0.0017(19)
C9 0.041(2) 0.0276(17) 0.0342(17) -0.0095(14) -0.0002(15) -0.0016(14)
C10 0.059(3) 0.035(2) 0.049(2) -0.0169(19) -0.001(2) -0.0009(19)
C11 0.039(2) 0.054(3) 0.054(3) -0.017(2) 0.003(2) 0.001(2)
C12 0.062(3) 0.045(3) 0.0343(19) -0.0043(18) 0.008(2) -0.003(2)
C13 0.043(2) 0.0279(17) 0.0341(17) 0.0028(14) -0.0070(15) -0.0076(15)
C14 0.062(3) 0.030(2) 0.054(3) 0.0025(19) -0.006(2) -0.0155(19)
C15 0.051(3) 0.045(2) 0.0340(18) 0.0071(17) -0.0008(17) -0.015(2)
C16 0.059(3) 0.038(2) 0.045(2) 0.0109(19) -0.011(2) -0.001(2)
C17 0.0237(17) 0.0342(18) 0.049(2) -0.0062(16) 0.0006(14) 0.0010(14)
C18 0.026(2) 0.059(3) 0.072(3) -0.010(3) 0.002(2) 0.010(2)
C19 0.042(2) 0.052(3) 0.046(2) -0.0102(19) 0.0123(19) -0.004(2)
C20 0.043(3) 0.030(2) 0.066(3) -0.008(2) 0.000(2) 0.0020(17)
C21 0.0324(19) 0.041(2) 0.0397(19) 0.0036(16) 0.0004(15) -0.0053(15)
C22 0.047(3) 0.060(3) 0.054(3) 0.014(2) -0.011(2) -0.004(2)
C23 0.048(3) 0.060(3) 0.042(2) -0.008(2) 0.0104(18) -0.008(2)
C24 0.044(2) 0.045(2) 0.053(2) 0.004(2) 0.001(2) -0.014(2)
C25 0.0276(17) 0.0319(18) 0.0416(18) -0.0024(15) -0.0018(14) -0.0063(14)
C26 0.030(2) 0.047(2) 0.054(2) -0.011(2) -0.0065(18) -0.0089(18)
C27 0.039(2) 0.044(2) 0.053(2) 0.001(2) 0.003(2) -0.0143(19)
C28 0.042(2) 0.031(2) 0.057(3) -0.0072(19) -0.003(2) -0.0023(17)
C29 0.034(2) 0.0354(19) 0.047(2) -0.0105(16) 0.0087(16) -0.0038(15)
C30 0.053(3) 0.039(2) 0.055(3) -0.018(2) 0.013(2) -0.001(2)
C31 0.046(3) 0.054(3) 0.054(3) -0.013(2) -0.006(2) -0.006(2)
C32 0.045(2) 0.040(2) 0.064(3) -0.004(2) 0.016(2) -0.0089(19)
C33 0.038(2) 0.043(2) 0.045(2) -0.0019(17) -0.0005(16) 0.0120(17)
C34 0.035(2) 0.054(3) 0.070(3) -0.002(3) 0.002(2) 0.010(2)
C35 0.061(3) 0.066(4) 0.045(2) -0.008(2) -0.009(2) 0.016(3)
C36 0.051(3) 0.064(3) 0.058(3) 0.019(2) 0.004(2) 0.016(2)
C37 0.042(2) 0.036(2) 0.0363(18) -0.0009(15) 0.0077(16) -0.0047(16)
C38 0.054(3) 0.043(3) 0.058(3) -0.005(2) 0.005(2) -0.012(2)
C39 0.065(3) 0.051(3) 0.046(2) -0.005(2) 0.027(2) -0.009(2)
C40 0.064(3) 0.043(2) 0.043(2) 0.0116(18) 0.000(2) -0.006(2)

loop_
_atom_type_symbol
_atom_type_description
_atom_type_scat_dispersion_real
_atom_type_scat_dispersion_imag
_atom_type_scat_source
C C 0.0033 0.0016 'International Tables Vol C Tables 4.2.6.8 and 6.1.1.4'
H H 0.0000 0.0000 'International Tables Vol C Tables 4.2.6.8 and 6.1.1.4'
O O 0.0106 0.0060 'International Tables Vol C Tables 4.2.6.8 and 6.1.1.4'
Si Si 0.0817 0.0704 'International Tables Vol C Tables 4.2.6.8 and 6.1.1.4'
Ta Ta -0.7052 6.5227 'International Tables Vol C Tables 4.2.6.8 and 6.1.1.4'

loop_
_geom_angle_atom_site_label_1
_geom_angle_atom_site_label_2
_geom_angle_atom_site_label_3
_geom_angle
O3 Ta1 O2 119.25(11)
O3 Ta1 O1 109.50(10)
O2 Ta1 O1 104.68(10)
O3 Ta1 C1 111.8(2)
O2 Ta1 C1 116.0(2)
O1 Ta1 C1 91.37(17)
O3 Ta1 C2 99.97(16)
O2 Ta1 C2 95.62(18)
O1 Ta1 C2 128.65(14)
C1 Ta1 C2 37.92(19)
O1 Si1 C13 103.82(14)
O1 Si1 C5 109.18(14)
C13 Si1 C5 111.89(16)
O1 Si1 C9 108.67(14)
C13 Si1 C9 112.38(17)
C5 Si1 C9 110.61(16)
O2 Si2 C21 104.36(15)
O2 Si2 C17 108.69(15)
C21 Si2 C17 112.75(17)
O2 Si2 C25 107.11(14)
C21 Si2 C25 112.64(16)
C17 Si2 C25 110.86(16)
O3 Si3 C29 108.55(15)
O3 Si3 C37 104.80(15)
C29 Si3 C37 112.42(17)
O3 Si3 C33 107.18(15)
C29 Si3 C33 111.57(18)
C37 Si3 C33 111.90(18)
Si1 O1 Ta1 165.63(14)
Si2 O2 Ta1 167.89(15)
Si3 O3 Ta1 172.81(16)
C2 C1 Ta1 73.3(3)
C1 C2 C3 115.2(6)
C1 C2 Ta1 68.7(2)
C3 C2 Ta1 126.8(4)
C2 C3 C4 113.9(4)
C7 C5 C6 108.6(3)
C7 C5 C8 105.6(3)
C6 C5 C8 106.6(3)
C7 C5 Si1 109.9(3)
C6 C5 Si1 113.0(3)
C8 C5 Si1 112.8(3)
C10 C9 C11 107.9(3)
C10 C9 C12 107.0(3)
C11 C9 C12 105.9(4)
C10 C9 Si1 112.3(3)
C11 C9 Si1 110.3(3)
C12 C9 Si1 113.1(3)
C15 C13 C14 107.3(3)
C15 C13 C16 106.0(3)
C14 C13 C16 107.9(3)
C15 C13 Si1 110.8(3)
C14 C13 Si1 114.2(3)
C16 C13 Si1 110.2(3)
C19 C17 C20 106.7(4)
C19 C17 C18 108.8(4)
C20 C17 C18 106.9(4)
C19 C17 Si2 111.0(3)
C20 C17 Si2 110.7(3)
C18 C17 Si2 112.5(3)
C22 C21 C24 108.1(4)
C22 C21 C23 107.8(4)
C24 C21 C23 105.3(3)
C22 C21 Si2 114.0(3)
C24 C21 Si2 110.3(3)
C23 C21 Si2 110.9(3)
C28 C25 C27 106.5(4)
C28 C25 C26 108.9(3)
C27 C25 C26 106.9(3)
C28 C25 Si2 109.1(3)
C27 C25 Si2 113.0(3)
C26 C25 Si2 112.1(3)
C30 C29 C32 108.2(4)
C30 C29 C31 106.4(4)
C32 C29 C31 105.3(4)
C30 C29 Si3 112.9(3)
C32 C29 Si3 112.4(3)
C31 C29 Si3 111.1(3)
C35 C33 C36 106.4(4)
C35 C33 C34 108.6(4)
C36 C33 C34 106.8(4)
C35 C33 Si3 110.3(3)
C36 C33 Si3 112.8(3)
C34 C33 Si3 111.8(3)
C38 C37 C40 106.4(4)
C38 C37 C39 108.0(4)
C40 C37 C39 109.0(4)
C38 C37 Si3 111.0(3)
C40 C37 Si3 110.0(3)
C39 C37 Si3 112.3(3)

loop_
_geom_bond_atom_site_label_1
_geom_bond_atom_site_label_2
_geom_bond_distance
Ta1 O3 1.892(2)
Ta1 O2 1.907(2)
Ta1 O1 1.943(2)
Ta1 C1 2.115(4)
Ta1 C2 2.174(4)
Si1 O1 1.664(2)
Si1 C13 1.925(4)
Si1 C5 1.935(4)
Si1 C9 1.951(4)
Si2 O2 1.678(3)
Si2 C21 1.930(4)
Si2 C17 1.932(4)
Si2 C25 1.936(4)
Si3 O3 1.685(2)
Si3 C29 1.913(4)
Si3 C37 1.921(4)
Si3 C33 1.950(4)
C1 C2 1.395(7)
C2 C3 1.494(7)
C3 C4 1.536(7)
C5 C7 1.536(5)
C5 C6 1.544(5)
C5 C8 1.544(6)
C9 C10 1.540(5)
C9 C11 1.542(6)
C9 C12 1.544(6)
C13 C15 1.533(6)
C13 C14 1.550(5)
C13 C16 1.551(6)
C17 C19 1.537(6)
C17 C20 1.546(6)
C17 C18 1.548(6)
C21 C22 1.540(6)
C21 C24 1.544(6)
C21 C23 1.553(6)
C25 C28 1.533(6)
C25 C27 1.544(5)
C25 C26 1.545(5)
C29 C30 1.538(5)
C29 C32 1.544(6)
C29 C31 1.560(6)
C33 C35 1.519(6)
C33 C36 1.544(6)
C33 C34 1.557(6)
C37 C38 1.541(6)
C37 C40 1.549(6)
C37 C39 1.559(5)
